data_4514713
loop_
_publ_author_name
'Liu, Jianguo'
'Chen, Jia-Yi'
'Jia, Mengjing'
'Ming, Bangrong'
'Jia, Jiong'
'Liao, Rong-Zhen'
'Tung, Chen-Ho'
'Wang, Wenguang'

_publ_section_title
;
 Ni--O Cooperation versus Nickel(II) Hydride in Catalytic Hydroboration of
 N-Heteroarenes
;
_journal_issue 5
_journal_name_full 'ACS Catalysis'
_journal_page_first 3849
_journal_paper_doi 10.1021/acscatal.8b05136
_journal_volume 9
_journal_year 2019
_chemical_formula_moiety 'C28 H30 Br Ni P'
_chemical_formula_sum 'C28 H30 Br Ni P'
_chemical_formula_weight 536.11
_space_group_crystal_system orthorhombic
_space_group_IT_number 33
_space_group_name_Hall 'P 2c -2n'
_space_group_name_H-M_alt 'P n a 21'
_symmetry_space_group_name_Hall 'P 2c -2n'
_symmetry_space_group_name_H-M 'P n a 21'
_atom_sites_solution_hydrogens geom
_atom_sites_solution_primary dual
_audit_creation_date 2018-07-20
_audit_creation_method
;
Olex2 1.2
(compiled 2018.05.29 svn.r3508 for OlexSys, GUI svn.r5506)
;
_cell_angle_alpha 90
_cell_angle_beta 90
_cell_angle_gamma 90
_cell_formula_units_Z 4
_cell_length_a 16.75290(10)
_cell_length_b 10.11990(10)
_cell_length_c 14.60610(10)
_cell_measurement_reflns_used 24558
_cell_measurement_temperature 173(2)
_cell_measurement_theta_max 76.8480
_cell_measurement_theta_min 3.9700
_cell_volume 2476.28(3)
_computing_cell_refinement 'CrysAlisPro 1.171.39.46 (Rigaku OD, 2018)'
_computing_data_collection 'CrysAlisPro 1.171.39.46 (Rigaku OD, 2018)'
_computing_data_reduction 'CrysAlisPro 1.171.39.46 (Rigaku OD, 2018)'
_computing_molecular_graphics 'Olex2 (Dolomanov et al., 2009)'
_computing_publication_material 'Olex2 (Dolomanov et al., 2009)'
_computing_structure_refinement 'ShelXL (Sheldrick, 2015)'
_computing_structure_solution 'ShelXT (Sheldrick, 2015)'
_diffrn_ambient_temperature 173(2)
_diffrn_detector 'CCD plate'
_diffrn_detector_type HyPix
_diffrn_measured_fraction_theta_full 0.998
_diffrn_measured_fraction_theta_max 0.983
_diffrn_measurement_details
;
List of Runs (angles in degrees, time in seconds):

  # Type    Start    End  Width  t~exp~   \w     \q     \k     \f   Frames
--------------------------------------------------------------------------
  1  \w   -116.00 -52.00   1.00    0.10    --  -48.45-151.00 103.00   64
  2  \w    -83.00 -39.00   1.00    0.10    --  -48.45 122.00 -13.00   44
  3  \w   -114.00 -75.00   1.00    0.10    --  -48.45-122.00 -95.00   39
  4  \w   -100.00 -73.00   1.00    0.10    --  -48.45 151.00 146.00   27
  5  \w     80.00 121.00   1.00    0.10    --   48.45 151.00 146.00   41
  6  \w     34.00  94.00   1.00    0.10    --   48.45-122.00 -95.00   60
  7  \w     58.00  83.00   1.00    0.10    --   48.45-151.00 103.00   25
  8  \w   -154.00-114.00   1.00    0.30    --  -86.25-151.00 103.00   40
  9  \w   -157.00 -73.00   1.00    0.30    --  -86.25-122.00 -95.00   84
 10  \w    -90.00 -65.00   1.00    0.30    --  -86.25 151.00 146.00   25
 11  \w    -75.00 -50.00   1.00    0.30    --  -86.25 122.00 -13.00   25
 12  \w    100.00 134.00   1.00    0.30    --  107.75-151.00 103.00   34
 13  \w     55.00  97.00   1.00    0.30    --  107.75-151.00 103.00   42
 14  \w     98.00 123.00   1.00    0.30    --  107.75 151.00 146.00   25
 15  \w     36.00 112.00   1.00    0.30    --  107.75-122.00 -95.00   76
 16  \w   -120.00 -70.00   1.00    0.10    --  -48.45-125.00 -30.00   50
 17  \w   -118.00 -27.00   1.00    0.10    --  -48.45 -77.00-120.00   91
 18  \w   -159.00 -91.00   1.00    0.30    --  -86.25 -57.00 -90.00   68
 19  \w   -157.00 -76.00   1.00    0.30    --  -86.25 -37.00 150.00   81
 20  \w     33.00 116.00   1.00    0.30    --  107.75 -19.00  90.00   83
 21  \w    144.00 178.00   1.00    0.30    --  107.75  57.00 120.00   34
 22  \w     85.00 177.00   1.00    0.30    --  107.75  77.00  60.00   92
 23  \w     35.00 109.00   1.00    0.30    --  107.75 -99.00 -60.00   74
 24  \w     44.00 123.00   1.00    0.30    --  107.75 -57.00  60.00   79
 25  \w     35.00 117.00   1.00    0.30    --  107.75-125.00 120.00   82
 26  \w     38.00 101.00   1.00    0.30    --  107.75-125.00  30.00   63
 27  \w     95.00 139.00   1.00    0.30    --  107.75  57.00 120.00   44
 28  \w     36.00 119.00   1.00    0.30    --  107.75 -37.00  30.00   83
 29  \w    153.00 178.00   1.00    0.30    --  107.75 122.00 -13.00   25
;
_diffrn_measurement_device 'four-circle diffractometer'
_diffrn_measurement_device_type 'XtaLAB Synergy, Dualflex, HyPix'
_diffrn_measurement_method '\w scans'
_diffrn_orient_matrix_type 'CrysAlisPro convention (1999,Acta A55,543-557)'
_diffrn_orient_matrix_UB_11 0.0650304000
_diffrn_orient_matrix_UB_12 -0.0627823000
_diffrn_orient_matrix_UB_13 0.0605616000
_diffrn_orient_matrix_UB_21 0.0393214000
_diffrn_orient_matrix_UB_22 -0.0604421000
_diffrn_orient_matrix_UB_23 -0.0857175000
_diffrn_orient_matrix_UB_31 0.0518052000
_diffrn_orient_matrix_UB_32 0.1247026000
_diffrn_orient_matrix_UB_33 -0.0109492000
_diffrn_radiation_monochromator mirror
_diffrn_radiation_probe x-ray
_diffrn_radiation_type CuK\a
_diffrn_radiation_wavelength 1.54184
_diffrn_reflns_av_R_equivalents 0.0443
_diffrn_reflns_av_unetI/netI 0.0252
_diffrn_reflns_Laue_measured_fraction_full 0.998
_diffrn_reflns_Laue_measured_fraction_max 0.983
_diffrn_reflns_limit_h_max 21
_diffrn_reflns_limit_h_min -20
_diffrn_reflns_limit_k_max 12
_diffrn_reflns_limit_k_min -11
_diffrn_reflns_limit_l_max 18
_diffrn_reflns_limit_l_min -18
_diffrn_reflns_number 27330
_diffrn_reflns_point_group_measured_fraction_full 0.992
_diffrn_reflns_point_group_measured_fraction_max 0.964
_diffrn_reflns_theta_full 67.684
_diffrn_reflns_theta_max 76.991
_diffrn_reflns_theta_min 5.106
_diffrn_source 'micro-focus sealed X-ray tube'
_diffrn_source_type 'PhotonJet (Cu) X-ray Source'
_exptl_absorpt_coefficient_mu 3.712
_exptl_absorpt_correction_T_max 1.00000
_exptl_absorpt_correction_T_min 0.73053
_exptl_absorpt_correction_type multi-scan
_exptl_absorpt_process_details
;
CrysAlisPro 1.171.39.46 (Rigaku Oxford Diffraction, 2018)
Empirical absorption correction using spherical harmonics,
 implemented in SCALE3 ABSPACK scaling algorithm.
;
_exptl_crystal_density_diffrn 1.438
_exptl_crystal_description block
_exptl_crystal_F_000 1104
_exptl_crystal_size_max 0.45
_exptl_crystal_size_mid 0.4
_exptl_crystal_size_min 0.33
_refine_diff_density_max 0.342
_refine_diff_density_min -0.294
_refine_diff_density_rms 0.052
_refine_ls_abs_structure_details
;
 Flack x determined using 2273 quotients [(I+)-(I-)]/[(I+)+(I-)]
 (Parsons and Flack (2004), Acta Cryst. A60, s61).
;
_refine_ls_abs_structure_Flack 0.027(10)
_refine_ls_extinction_method none
_refine_ls_goodness_of_fit_ref 1.045
_refine_ls_hydrogen_treatment constr
_refine_ls_matrix_type full
_refine_ls_number_parameters 285
_refine_ls_number_reflns 5052
_refine_ls_number_restraints 61
_refine_ls_restrained_S_all 1.055
_refine_ls_R_factor_all 0.0260
_refine_ls_R_factor_gt 0.0221
_refine_ls_shift/su_max 0.001
_refine_ls_shift/su_mean 0.000
_refine_ls_structure_factor_coef Fsqd
_refine_ls_weighting_details 'w=1/[\s^2^(Fo^2^)+(0.0332P)^2^+1.0634P] where P=(Fo^2^+2Fc^2^)/3'
_refine_ls_weighting_scheme calc
_refine_ls_wR_factor_gt 0.0573
_refine_ls_wR_factor_ref 0.0595
_reflns_Friedel_coverage 0.884
_reflns_Friedel_fraction_full 0.986
_reflns_Friedel_fraction_max 0.942
_reflns_number_gt 4957
_reflns_number_total 5052
_reflns_threshold_expression 'I > 2\s(I)'
_cod_data_source_file cs8b05136_si_002.cif
_cod_data_source_block 3-Br
_cod_database_code 4514713
_shelxl_version_number 2013-4
_shelx_space_group_comment
;
The symmetry employed for this shelxl refinement is uniquely defined
by the following loop, which should always be used as a source of
symmetry information in preference to the above space-group names.
They are only intended as comments.
;
_reflns_odcompleteness_completeness 99.72
_reflns_odcompleteness_iscentric 1
_reflns_odcompleteness_theta 66.97
_olex2_refinement_description
;
1. Fixed Uiso
 At 1.2 times of:
  All C(H) groups
 At 1.5 times of:
  All C(H,H,H) groups
2. Uiso/Uaniso restraints and constraints
C6 \\sim C1 \\sim C2 \\sim C7 \\sim C3 \\sim C8 \\sim C4 \\sim C9 \\sim C5
\\sim C10: within 1.7A with sigma of 0.004 and sigma for terminal atoms of 0.008
3.a Aromatic/amide H refined with riding coordinates:
 C12(H12), C22(H22), C21(H21), C14(H14), C27(H27), C28(H28), C20(H20),
 C18(H18), C15(H15), C16(H16), C25(H25), C13(H13), C24(H24), C26(H26), C19(H19)
3.b Idealised Me refined as rotating group:
 C10(H10A,H10B,H10C), C8(H8A,H8B,H8C), C7(H7A,H7B,H7C), C9(H9A,H9B,H9C),
 C6(H6A,H6B,H6C)
;
_olex2_submission_special_instructions 'No special instructions were received'
_oxdiff_exptl_absorpt_empirical_details
;
Empirical correction (ABSPACK) includes:
- Absorption correction using spherical harmonics
- Frame scaling
;
_oxdiff_exptl_absorpt_empirical_full_max 1.539
_oxdiff_exptl_absorpt_empirical_full_min 0.711

loop_
_space_group_symop_operation_xyz
'x, y, z'
'-x, -y, z+1/2'
'x+1/2, -y+1/2, z'
'-x+1/2, y+1/2, z+1/2'

loop_
_atom_site_label
_atom_site_type_symbol
_atom_site_fract_x
_atom_site_fract_y
_atom_site_fract_z
_atom_site_U_iso_or_equiv
_atom_site_adp_type
_atom_site_occupancy
_atom_site_site_symmetry_order
_atom_site_calc_flag
_atom_site_refinement_flags_posn
_atom_site_refinement_flags_adp
Br1 Br -0.45484(2) -0.64372(3) -0.50256(2) 0.02349(9) Uani 1 1 d . .
Ni1 Ni -0.32182(3) -0.58418(4) -0.52724(3) 0.01798(11) Uani 1 1 d . .
P1 P -0.34833(4) -0.37605(6) -0.52226(4) 0.01589(13) Uani 1 1 d . .
C17 C -0.39793(18) -0.3303(3) -0.41512(19) 0.0188(6) Uani 1 1 d . .
C11 C -0.26430(16) -0.2599(3) -0.5276(2) 0.0205(5) Uani 1 1 d . .
C12 C -0.23499(19) -0.2234(3) -0.6131(2) 0.0264(6) Uani 1 1 d . .
H12 H -0.2612 -0.2510 -0.6658 0.032 Uiso 1 1 calc R .
C22 C -0.46200(18) -0.2425(4) -0.4101(2) 0.0274(7) Uani 1 1 d . .
H22 H -0.4827 -0.2053 -0.4632 0.033 Uiso 1 1 calc R .
C21 C -0.4949(2) -0.2107(4) -0.3256(2) 0.0347(8) Uani 1 1 d . .
H21 H -0.5379 -0.1529 -0.3226 0.042 Uiso 1 1 calc R .
C23 C -0.41055(17) -0.3155(3) -0.61601(19) 0.0196(6) Uani 1 1 d . .
C14 C -0.1285(2) -0.1010(4) -0.5419(3) 0.0382(8) Uani 1 1 d . .
H14 H -0.0832 -0.0484 -0.5466 0.046 Uiso 1 1 calc R .
C2 C -0.27763(17) -0.7793(3) -0.5178(2) 0.0287(6) Uani 1 1 d . U
C27 C -0.4808(2) -0.3583(3) -0.7575(2) 0.0296(7) Uani 1 1 d . .
H27 H -0.4975 -0.4175 -0.8023 0.036 Uiso 1 1 calc R .
C28 C -0.43712(18) -0.4033(3) -0.6830(2) 0.0231(6) Uani 1 1 d . .
H28 H -0.4255 -0.4928 -0.6777 0.028 Uiso 1 1 calc R .
C5 C -0.19778(17) -0.5998(3) -0.5330(3) 0.0310(6) Uani 1 1 d . U
C20 C -0.4641(2) -0.2645(4) -0.2455(2) 0.0320(7) Uani 1 1 d . .
H20 H -0.4860 -0.2421 -0.1892 0.038 Uiso 1 1 calc R .
C1 C -0.2248(2) -0.6965(3) -0.4693(3) 0.0328(7) Uani 1 1 d . U
C18 C -0.3687(2) -0.3857(3) -0.3344(2) 0.0253(6) Uani 1 1 d . .
H18 H -0.3273 -0.4467 -0.3371 0.030 Uiso 1 1 calc R .
C15 C -0.1580(2) -0.1350(4) -0.4568(3) 0.0341(8) Uani 1 1 d . .
H15 H -0.1328 -0.1041 -0.4042 0.041 Uiso 1 1 calc R .
C3 C -0.27721(18) -0.7422(3) -0.6144(2) 0.0259(6) Uani 1 1 d . U
C16 C -0.22526(19) -0.2151(3) -0.4492(2) 0.0259(6) Uani 1 1 d . .
H16 H -0.2442 -0.2389 -0.3916 0.031 Uiso 1 1 calc R .
C4 C -0.22890(19) -0.6308(3) -0.6243(3) 0.0287(6) Uani 1 1 d . U
C10 C -0.13190(18) -0.5028(3) -0.5150(4) 0.0469(10) Uani 1 1 d . U
H10A H -0.1339 -0.4749 -0.4522 0.070 Uiso 1 1 calc GR .
H10B H -0.1383 -0.4274 -0.5542 0.070 Uiso 1 1 calc GR .
H10C H -0.0813 -0.5439 -0.5270 0.070 Uiso 1 1 calc GR .
C25 C -0.4734(2) -0.1370(3) -0.6992(3) 0.0331(7) Uani 1 1 d . .
H25 H -0.4865 -0.0479 -0.7041 0.040 Uiso 1 1 calc R .
C13 C -0.1666(2) -0.1457(4) -0.6201(3) 0.0363(8) Uani 1 1 d . .
H13 H -0.1465 -0.1238 -0.6775 0.044 Uiso 1 1 calc R .
C24 C -0.42795(19) -0.1809(3) -0.6259(2) 0.0263(6) Uani 1 1 d . .
H24 H -0.4089 -0.1206 -0.5831 0.032 Uiso 1 1 calc R .
C26 C -0.4996(2) -0.2256(4) -0.7654(2) 0.0336(7) Uani 1 1 d . .
H26 H -0.5296 -0.1958 -0.8148 0.040 Uiso 1 1 calc R .
C19 C -0.4007(2) -0.3511(3) -0.2502(2) 0.0305(7) Uani 1 1 d . .
H19 H -0.3794 -0.3865 -0.1968 0.037 Uiso 1 1 calc R .
C8 C -0.3227(2) -0.8131(4) -0.6870(3) 0.0390(8) Uani 1 1 d . U
H8A H -0.3314 -0.7549 -0.7379 0.059 Uiso 1 1 calc GR .
H8B H -0.3732 -0.8414 -0.6628 0.059 Uiso 1 1 calc GR .
H8C H -0.2929 -0.8887 -0.7069 0.059 Uiso 1 1 calc GR .
C7 C -0.3210(2) -0.8969(3) -0.4806(3) 0.0414(9) Uani 1 1 d . U
H7A H -0.3759 -0.8935 -0.4994 0.062 Uiso 1 1 calc GR .
H7B H -0.3181 -0.8963 -0.4150 0.062 Uiso 1 1 calc GR .
H7C H -0.2968 -0.9762 -0.5036 0.062 Uiso 1 1 calc GR .
C9 C -0.2109(2) -0.5572(4) -0.7105(3) 0.0419(9) Uani 1 1 d . U
H9A H -0.1934 -0.4694 -0.6957 0.063 Uiso 1 1 calc GR .
H9B H -0.2581 -0.5526 -0.7476 0.063 Uiso 1 1 calc GR .
H9C H -0.1696 -0.6023 -0.7437 0.063 Uiso 1 1 calc GR .
C6 C -0.2027(3) -0.7091(5) -0.3709(4) 0.0619(13) Uani 1 1 d . U
H6A H -0.2483 -0.7376 -0.3364 0.093 Uiso 1 1 calc GR .
H6B H -0.1849 -0.6250 -0.3483 0.093 Uiso 1 1 calc GR .
H6C H -0.1606 -0.7727 -0.3645 0.093 Uiso 1 1 calc GR .

loop_
_atom_site_aniso_label
_atom_site_aniso_U_11
_atom_site_aniso_U_22
_atom_site_aniso_U_33
_atom_site_aniso_U_23
_atom_site_aniso_U_13
_atom_site_aniso_U_12
Br1 0.02292(14) 0.02176(14) 0.02578(15) 0.00202(12) 0.00323(12) -0.00122(9)
Ni1 0.0191(2) 0.0150(2) 0.0198(2) -0.00120(18) -0.00114(18) 0.00173(15)
P1 0.0178(3) 0.0149(3) 0.0149(3) -0.0009(3) -0.0005(2) -0.0001(2)
C17 0.0202(14) 0.0164(12) 0.0197(13) -0.0011(11) 0.0023(10) -0.0042(11)
C11 0.0196(11) 0.0173(11) 0.0246(13) 0.0002(11) -0.0012(11) 0.0011(9)
C12 0.0263(15) 0.0251(16) 0.0279(15) 0.0006(12) 0.0038(12) -0.0041(12)
C22 0.0257(15) 0.0345(17) 0.0221(14) -0.0021(13) -0.0004(11) 0.0039(13)
C21 0.0311(17) 0.041(2) 0.0319(17) -0.0073(15) 0.0063(13) 0.0085(14)
C23 0.0213(13) 0.0208(14) 0.0169(12) 0.0008(11) -0.0018(10) -0.0005(11)
C14 0.0228(15) 0.0285(16) 0.063(2) 0.0039(17) 0.0005(16) -0.0086(13)
C2 0.0279(12) 0.0194(11) 0.0388(17) -0.0015(13) -0.0054(13) 0.0081(10)
C27 0.0300(16) 0.039(2) 0.0198(15) 0.0019(13) -0.0040(13) -0.0097(13)
C28 0.0270(14) 0.0231(14) 0.0192(13) 0.0003(11) 0.0005(11) -0.0061(12)
C5 0.0212(12) 0.0243(13) 0.0474(17) -0.0069(14) -0.0066(13) 0.0059(11)
C20 0.0367(17) 0.0361(19) 0.0231(15) -0.0075(13) 0.0107(12) -0.0051(14)
C1 0.0298(14) 0.0259(14) 0.0427(17) -0.0010(13) -0.0140(13) 0.0088(12)
C18 0.0366(16) 0.0178(13) 0.0215(14) 0.0022(11) 0.0024(12) 0.0009(12)
C15 0.0259(16) 0.0274(17) 0.049(2) -0.0030(15) -0.0113(15) -0.0051(13)
C3 0.0224(12) 0.0217(13) 0.0334(14) -0.0085(12) 0.0012(12) 0.0062(11)
C16 0.0253(14) 0.0254(15) 0.0269(14) 0.0001(12) -0.0041(12) -0.0011(13)
C4 0.0229(14) 0.0242(14) 0.0388(16) -0.0056(12) 0.0060(13) 0.0068(11)
C10 0.0238(13) 0.0371(16) 0.080(3) -0.010(2) -0.0112(19) 0.0014(13)
C25 0.0338(16) 0.0293(18) 0.0360(19) 0.0119(14) -0.0034(15) 0.0049(13)
C13 0.0328(17) 0.0305(18) 0.046(2) 0.0064(16) 0.0122(16) -0.0050(14)
C24 0.0303(15) 0.0214(14) 0.0270(15) 0.0011(12) -0.0026(13) 0.0008(13)
C26 0.0271(15) 0.046(2) 0.0278(16) 0.0135(14) -0.0078(13) -0.0020(14)
C19 0.0455(19) 0.0253(16) 0.0207(14) 0.0017(12) 0.0022(14) -0.0031(14)
C8 0.0368(18) 0.0392(19) 0.0412(19) -0.0179(16) -0.0016(15) 0.0026(15)
C7 0.047(2) 0.0218(15) 0.056(2) 0.0078(16) -0.0025(17) 0.0045(14)
C9 0.0431(19) 0.0372(19) 0.045(2) -0.0004(17) 0.0192(17) 0.0060(16)
C6 0.074(3) 0.056(3) 0.055(3) 0.005(2) -0.036(2) 0.010(2)

loop_
_atom_type_symbol
_atom_type_description
_atom_type_scat_dispersion_real
_atom_type_scat_dispersion_imag
_atom_type_scat_source
C C 0.0181 0.0091 'International Tables Vol C Tables 4.2.6.8 and 6.1.1.4'
H H 0.0000 0.0000 'International Tables Vol C Tables 4.2.6.8 and 6.1.1.4'
Br Br -0.6763 1.2805 'International Tables Vol C Tables 4.2.6.8 and 6.1.1.4'
Ni Ni -3.0029 0.5091 'International Tables Vol C Tables 4.2.6.8 and 6.1.1.4'
P P 0.2955 0.4335 'International Tables Vol C Tables 4.2.6.8 and 6.1.1.4'

loop_
_geom_angle_atom_site_label_1
_geom_angle_atom_site_label_2
_geom_angle_atom_site_label_3
_geom_angle
P1 Ni1 Br1 92.88(2)
P1 Ni1 C1 131.13(10)
P1 Ni1 C3 144.00(10)
P1 Ni1 C4 112.64(9)
C2 Ni1 Br1 94.76(8)
C2 Ni1 P1 169.67(9)
C2 Ni1 C1 38.54(12)
C2 Ni1 C3 39.77(13)
C2 Ni1 C4 65.52(13)
C5 Ni1 Br1 159.54(9)
C5 Ni1 P1 106.32(9)
C5 Ni1 C2 65.34(12)
C5 Ni1 C1 39.18(14)
C5 Ni1 C3 65.08(13)
C5 Ni1 C4 40.38(14)
C1 Ni1 Br1 121.50(10)
C1 Ni1 C3 65.38(13)
C1 Ni1 C4 66.33(14)
C3 Ni1 Br1 103.20(9)
C4 Ni1 Br1 137.13(9)
C4 Ni1 C3 37.54(12)
C17 P1 Ni1 111.69(10)
C17 P1 C11 102.84(13)
C11 P1 Ni1 117.83(9)
C23 P1 Ni1 114.86(10)
C23 P1 C17 107.27(13)
C23 P1 C11 101.01(13)
C22 C17 P1 123.7(2)
C18 C17 P1 117.5(2)
C18 C17 C22 118.8(3)
C12 C11 P1 118.6(2)
C12 C11 C16 119.0(3)
C16 C11 P1 122.2(2)
C11 C12 H12 119.8
C11 C12 C13 120.4(3)
C13 C12 H12 119.8
C17 C22 H22 120.0
C21 C22 C17 119.9(3)
C21 C22 H22 120.0
C22 C21 H21 119.7
C20 C21 C22 120.7(3)
C20 C21 H21 119.7
C28 C23 P1 119.6(2)
C28 C23 C24 118.7(3)
C24 C23 P1 121.5(2)
C15 C14 H14 120.1
C15 C14 C13 119.8(3)
C13 C14 H14 120.1
C1 C2 Ni1 72.36(17)
C1 C2 C3 109.2(3)
C1 C2 C7 126.5(3)
C3 C2 Ni1 72.43(16)
C3 C2 C7 123.9(3)
C7 C2 Ni1 126.6(2)
C28 C27 H27 119.9
C26 C27 H27 119.9
C26 C27 C28 120.2(3)
C23 C28 H28 119.7
C27 C28 C23 120.6(3)
C27 C28 H28 119.7
C1 C5 Ni1 73.08(18)
C1 C5 C4 109.5(3)
C1 C5 C10 124.7(3)
C4 C5 Ni1 72.46(17)
C4 C5 C10 124.2(4)
C10 C5 Ni1 132.5(2)
C21 C20 H20 120.2
C19 C20 C21 119.6(3)
C19 C20 H20 120.2
C2 C1 Ni1 69.10(16)
C2 C1 C5 106.3(3)
C2 C1 C6 126.2(4)
C5 C1 Ni1 67.75(16)
C5 C1 C6 127.6(4)
C6 C1 Ni1 127.6(3)
C17 C18 H18 119.6
C19 C18 C17 120.9(3)
C19 C18 H18 119.6
C14 C15 H15 119.8
C14 C15 C16 120.4(3)
C16 C15 H15 119.8
C2 C3 Ni1 67.80(16)
C2 C3 C8 124.1(3)
C4 C3 Ni1 70.52(18)
C4 C3 C2 108.1(3)
C4 C3 C8 127.8(3)
C8 C3 Ni1 126.5(2)
C11 C16 H16 119.9
C15 C16 C11 120.2(3)
C15 C16 H16 119.9
C5 C4 Ni1 67.16(17)
C5 C4 C9 126.0(3)
C3 C4 Ni1 71.94(18)
C3 C4 C5 106.6(3)
C3 C4 C9 127.4(3)
C9 C4 Ni1 126.2(2)
C5 C10 H10A 109.5
C5 C10 H10B 109.5
C5 C10 H10C 109.5
H10A C10 H10B 109.5
H10A C10 H10C 109.5
H10B C10 H10C 109.5
C24 C25 H25 119.9
C24 C25 C26 120.2(3)
C26 C25 H25 119.9
C12 C13 H13 119.9
C14 C13 C12 120.1(4)
C14 C13 H13 119.9
C23 C24 H24 119.8
C25 C24 C23 120.4(3)
C25 C24 H24 119.8
C27 C26 C25 119.8(3)
C27 C26 H26 120.1
C25 C26 H26 120.1
C20 C19 C18 120.1(3)
C20 C19 H19 119.9
C18 C19 H19 119.9
C3 C8 H8A 109.5
C3 C8 H8B 109.5
C3 C8 H8C 109.5
H8A C8 H8B 109.5
H8A C8 H8C 109.5
H8B C8 H8C 109.5
C2 C7 H7A 109.5
C2 C7 H7B 109.5
C2 C7 H7C 109.5
H7A C7 H7B 109.5
H7A C7 H7C 109.5
H7B C7 H7C 109.5
C4 C9 H9A 109.5
C4 C9 H9B 109.5
C4 C9 H9C 109.5
H9A C9 H9B 109.5
H9A C9 H9C 109.5
H9B C9 H9C 109.5
C1 C6 H6A 109.5
C1 C6 H6B 109.5
C1 C6 H6C 109.5
H6A C6 H6B 109.5
H6A C6 H6C 109.5
H6B C6 H6C 109.5

loop_
_geom_bond_atom_site_label_1
_geom_bond_atom_site_label_2
_geom_bond_distance
Br1 Ni1 2.3366(5)
Ni1 P1 2.1538(7)
Ni1 C2 2.114(3)
Ni1 C5 2.086(3)
Ni1 C1 2.156(3)
Ni1 C3 2.176(3)
Ni1 C4 2.158(3)
P1 C17 1.831(3)
P1 C11 1.836(3)
P1 C23 1.827(3)
C17 C22 1.396(4)
C17 C18 1.393(4)
C11 C12 1.392(4)
C11 C16 1.394(4)
C12 H12 0.9300
C12 C13 1.394(5)
C22 H22 0.9300
C22 C21 1.389(5)
C21 H21 0.9300
C21 C20 1.388(5)
C23 C28 1.395(4)
C23 C24 1.400(4)
C14 H14 0.9300
C14 C15 1.381(6)
C14 C13 1.385(6)
C2 C1 1.410(4)
C2 C3 1.460(5)
C2 C7 1.496(5)
C27 H27 0.9300
C27 C28 1.388(4)
C27 C26 1.384(5)
C28 H28 0.9300
C5 C1 1.424(5)
C5 C4 1.466(5)
C5 C10 1.501(4)
C20 H20 0.9300
C20 C19 1.378(5)
C1 C6 1.491(6)
C18 H18 0.9300
C18 C19 1.387(5)
C15 H15 0.9300
C15 C16 1.393(5)
C3 C4 1.395(5)
C3 C8 1.490(5)
C16 H16 0.9300
C4 C9 1.494(5)
C10 H10A 0.9600
C10 H10B 0.9600
C10 H10C 0.9600
C25 H25 0.9300
C25 C24 1.388(5)
C25 C26 1.389(5)
C13 H13 0.9300
C24 H24 0.9300
C26 H26 0.9300
C19 H19 0.9300
C8 H8A 0.9600
C8 H8B 0.9600
C8 H8C 0.9600
C7 H7A 0.9600
C7 H7B 0.9600
C7 H7C 0.9600
C9 H9A 0.9600
C9 H9B 0.9600
C9 H9C 0.9600
C6 H6A 0.9600
C6 H6B 0.9600
C6 H6C 0.9600
